data_4508040
loop_
_publ_author_name
'Thakuria, Ranjit'
'Nangia, Ashwini'

_publ_section_title
;
 Olanzapinium Salts, Isostructural Solvates, and Their Physicochemical
 Properties
;
_journal_issue 8
_journal_name_full 'Crystal Growth &amp; Design'
_journal_page_first 3672
_journal_paper_doi 10.1021/cg400692x
_journal_volume 13
_journal_year 2013
_chemical_formula_moiety 'C17 H21 N4 S, C3 H3 O4'
_chemical_formula_sum 'C20 H24 N4 O4 S'
_chemical_formula_weight 416.49
_chemical_name_systematic
; 
 Olanzapinium hydrogenmalonate  
;
_space_group_IT_number 2
_symmetry_cell_setting triclinic
_symmetry_space_group_name_Hall '-P 1'
_symmetry_space_group_name_H-M 'P -1'
_atom_sites_solution_hydrogens geom
_atom_sites_solution_primary direct
_atom_sites_solution_secondary difmap
_audit_creation_method SHELXL-97
_cell_angle_alpha 92.146(2)
_cell_angle_beta 94.031(2)
_cell_angle_gamma 115.2640(10)
_cell_formula_units_Z 2
_cell_length_a 9.1759(9)
_cell_length_b 9.1769(9)
_cell_length_c 13.6079(14)
_cell_measurement_reflns_used 6082
_cell_measurement_temperature 298(2)
_cell_measurement_theta_max 26.07
_cell_measurement_theta_min 1.50
_cell_volume 1030.81(18)
_computing_cell_refinement 'Bruker SMART'
_computing_data_collection 'Bruker SMART'
_computing_data_reduction 'Bruker SAINT'
_computing_molecular_graphics 'Bruker SHELXTL'
_computing_publication_material 'Bruker SHELXTL'
_computing_structure_refinement 'SHELXL-97 (Sheldrick, 1997)'
_computing_structure_solution 'SHELXS-97 (Sheldrick, 1990)'
_diffrn_ambient_temperature 298(2)
_diffrn_measured_fraction_theta_full 0.993
_diffrn_measured_fraction_theta_max 0.993
_diffrn_measurement_device_type 'CCD area detector'
_diffrn_measurement_method 'phi and omega scans'
_diffrn_radiation_monochromator graphite
_diffrn_radiation_source 'fine-focus sealed tube'
_diffrn_radiation_type MoK\a
_diffrn_radiation_wavelength 0.71073
_diffrn_reflns_av_R_equivalents 0.0221
_diffrn_reflns_av_sigmaI/netI 0.0261
_diffrn_reflns_limit_h_max 11
_diffrn_reflns_limit_h_min -11
_diffrn_reflns_limit_k_max 11
_diffrn_reflns_limit_k_min -11
_diffrn_reflns_limit_l_max 16
_diffrn_reflns_limit_l_min -16
_diffrn_reflns_number 10665
_diffrn_reflns_theta_full 26.07
_diffrn_reflns_theta_max 26.07
_diffrn_reflns_theta_min 1.50
_exptl_absorpt_coefficient_mu 0.191
_exptl_absorpt_correction_T_max 0.9682
_exptl_absorpt_correction_T_min 0.9414
_exptl_absorpt_correction_type multi-scan
_exptl_absorpt_process_details 'Bruker AXS SADABS program'
_exptl_crystal_colour yellow
_exptl_crystal_density_diffrn 1.342
_exptl_crystal_density_method 'not measured'
_exptl_crystal_description block
_exptl_crystal_F_000 440
_exptl_crystal_size_max 0.32
_exptl_crystal_size_mid 0.28
_exptl_crystal_size_min 0.17
_refine_diff_density_max 0.335
_refine_diff_density_min -0.274
_refine_diff_density_rms 0.042
_refine_ls_extinction_method none
_refine_ls_goodness_of_fit_ref 1.033
_refine_ls_hydrogen_treatment mixed
_refine_ls_matrix_type full
_refine_ls_number_parameters 276
_refine_ls_number_reflns 4061
_refine_ls_number_restraints 0
_refine_ls_restrained_S_all 1.033
_refine_ls_R_factor_all 0.0571
_refine_ls_R_factor_gt 0.0478
_refine_ls_shift/su_max 0.001
_refine_ls_shift/su_mean 0.000
_refine_ls_structure_factor_coef Fsqd
_refine_ls_weighting_details 'calc w=1/[\s^2^(Fo^2^)+(0.0658P)^2^+0.3191P] where P=(Fo^2^+2Fc^2^)/3'
_refine_ls_weighting_scheme calc
_refine_ls_wR_factor_gt 0.1211
_refine_ls_wR_factor_ref 0.1271
_reflns_number_gt 3372
_reflns_number_total 4061
_reflns_threshold_expression >2sigma(I)
_cod_data_source_file cg400692x_si_001.cif
_cod_data_source_block Olanzapinium_hydrogenmalonate
_cod_depositor_comments
;
The following automatic conversions were performed:

'_symmetry_cell_setting' value 'Triclinic' changed to 'triclinic'
according to /home/saulius/struct/CIF-dictionaries/cif_core.dic
dictionary named 'cif_core.dic' version 2.4.2 from 2011-04-26.

Automatic conversion script
Id: cif_fix_values 1891 2012-01-12 08:04:46Z andrius 
;
_cod_original_sg_symbol_H-M 'P-1   '
_cod_database_code 4508040

loop_
_symmetry_equiv_pos_as_xyz
'x, y, z'
'-x, -y, -z'

loop_
_atom_site_label
_atom_site_type_symbol
_atom_site_fract_x
_atom_site_fract_y
_atom_site_fract_z
_atom_site_U_iso_or_equiv
_atom_site_adp_type
_atom_site_occupancy
_atom_site_symmetry_multiplicity
_atom_site_calc_flag
_atom_site_refinement_flags
S1 S 1.28704(6) 0.41577(6) 1.21733(4) 0.05191(18) Uani 1 1 d .
O1 O 0.1077(2) 0.59842(18) 0.36952(11) 0.0617(4) Uani 1 1 d .
N2 N 0.92006(18) 0.17426(19) 0.91346(11) 0.0425(4) Uani 1 1 d .
N1 N 0.77556(18) 0.11010(19) 1.04804(11) 0.0423(4) Uani 1 1 d .
C7 C 0.9154(2) 0.1761(2) 1.01507(13) 0.0368(4) Uani 1 1 d .
N4 N 0.9643(2) 0.34703(19) 1.20997(13) 0.0452(4) Uani 1 1 d .
N3 N 0.9227(2) 0.1460(2) 0.70400(11) 0.0474(4) Uani 1 1 d .
C8 C 1.2223(2) 0.2462(2) 1.05353(14) 0.0420(4) Uani 1 1 d .
H8 H 1.2316 0.1906 0.9976 0.050 Uiso 1 1 calc R
C2 C 0.7546(2) 0.0830(2) 1.14819(13) 0.0395(4) Uani 1 1 d .
C6 C 1.0726(2) 0.2482(2) 1.07559(13) 0.0367(4) Uani 1 1 d .
O2 O 0.3330(2) 0.7833(2) 0.44589(13) 0.0719(5) Uani 1 1 d .
C20 C 0.2296(2) 0.6418(2) 0.43004(13) 0.0445(4) Uani 1 1 d .
C5 C 1.0893(2) 0.3339(2) 1.16308(13) 0.0392(4) Uani 1 1 d .
C14 C 0.6309(2) -0.0639(3) 1.16899(15) 0.0483(5) Uani 1 1 d .
H14 H 0.5727 -0.1403 1.1171 0.058 Uiso 1 1 calc R
C3 C 0.8384(2) 0.1958(2) 1.22807(13) 0.0407(4) Uani 1 1 d .
C11 C 0.7962(3) 0.1612(3) 1.32297(14) 0.0513(5) Uani 1 1 d .
H11 H 0.8513 0.2379 1.3752 0.062 Uiso 1 1 calc R
C15 C 1.0458(3) 0.2980(3) 0.86445(14) 0.0512(5) Uani 1 1 d .
H15A H 1.1450 0.3463 0.9083 0.061 Uiso 1 1 calc R
H15B H 1.0129 0.3823 0.8481 0.061 Uiso 1 1 calc R
C9 C 1.3485(2) 0.3322(3) 1.12111(15) 0.0506(5) Uani 1 1 d .
C18 C 0.7682(2) 0.1066(3) 0.85042(14) 0.0512(5) Uani 1 1 d .
H18A H 0.7350 0.1913 0.8360 0.061 Uiso 1 1 calc R
H18B H 0.6845 0.0260 0.8844 0.061 Uiso 1 1 calc R
C17 C 0.7882(3) 0.0306(3) 0.75577(14) 0.0534(5) Uani 1 1 d .
H17A H 0.8093 -0.0618 0.7701 0.064 Uiso 1 1 calc R
H17B H 0.6883 -0.0080 0.7127 0.064 Uiso 1 1 calc R
C12 C 0.6742(3) 0.0154(3) 1.34133(16) 0.0593(6) Uani 1 1 d .
H12 H 0.6469 -0.0060 1.4055 0.071 Uiso 1 1 calc R
O3 O 0.4864(3) 0.7082(3) 0.58017(18) 0.0994(7) Uani 1 1 d .
C16 C 1.0746(3) 0.2237(3) 0.77170(15) 0.0567(6) Uani 1 1 d .
H16A H 1.1575 0.3067 0.7385 0.068 Uiso 1 1 calc R
H16B H 1.1131 0.1436 0.7886 0.068 Uiso 1 1 calc R
C13 C 0.5926(3) -0.0988(3) 1.26409(16) 0.0565(5) Uani 1 1 d .
H13 H 0.5121 -0.1989 1.2761 0.068 Uiso 1 1 calc R
C21 C 0.2473(3) 0.5118(3) 0.48781(18) 0.0633(6) Uani 1 1 d .
H21A H 0.1441 0.4491 0.5130 0.076 Uiso 1 1 calc R
H21B H 0.2660 0.4400 0.4415 0.076 Uiso 1 1 calc R
C22 C 0.3757(3) 0.5593(4) 0.57275(17) 0.0684(7) Uani 1 1 d .
C19 C 0.9470(4) 0.0670(3) 0.61286(17) 0.0751(7) Uani 1 1 d .
H19A H 0.9721 -0.0208 0.6301 0.113 Uiso 1 1 calc R
H19B H 1.0348 0.1445 0.5813 0.113 Uiso 1 1 calc R
H19C H 0.8499 0.0264 0.5685 0.113 Uiso 1 1 calc R
O4 O 0.3773(3) 0.4633(3) 0.62995(17) 0.1136(8) Uani 1 1 d .
C10 C 1.5221(3) 0.3584(4) 1.1212(2) 0.0805(8) Uani 1 1 d .
H10A H 1.5570 0.3323 1.1835 0.121 Uiso 1 1 calc R
H10B H 1.5889 0.4694 1.1111 0.121 Uiso 1 1 calc R
H10C H 1.5310 0.2901 1.0690 0.121 Uiso 1 1 calc R
H3A H 0.899(3) 0.224(3) 0.6840(18) 0.067(7) Uiso 1 1 d .
H4 H 0.997(3) 0.409(3) 1.2603(18) 0.057(7) Uiso 1 1 d .
H3B H 0.457(5) 0.754(4) 0.525(3) 0.127(14) Uiso 1 1 d .

loop_
_atom_site_aniso_label
_atom_site_aniso_U_11
_atom_site_aniso_U_22
_atom_site_aniso_U_33
_atom_site_aniso_U_23
_atom_site_aniso_U_13
_atom_site_aniso_U_12
S1 0.0434(3) 0.0477(3) 0.0487(3) -0.0056(2) -0.0087(2) 0.0072(2)
O1 0.0795(11) 0.0561(9) 0.0530(9) -0.0068(7) -0.0206(8) 0.0376(8)
N2 0.0351(8) 0.0508(9) 0.0340(8) 0.0067(7) -0.0012(6) 0.0118(7)
N1 0.0359(8) 0.0521(9) 0.0374(8) 0.0009(7) -0.0006(6) 0.0184(7)
C7 0.0394(10) 0.0355(9) 0.0359(9) 0.0024(7) -0.0016(7) 0.0173(8)
N4 0.0545(10) 0.0389(9) 0.0427(9) -0.0052(7) 0.0006(8) 0.0218(8)
N3 0.0629(11) 0.0555(10) 0.0351(8) 0.0089(7) 0.0042(7) 0.0360(9)
C8 0.0378(10) 0.0430(10) 0.0407(10) 0.0055(8) 0.0034(8) 0.0131(8)
C2 0.0322(9) 0.0507(10) 0.0403(9) 0.0004(8) 0.0016(7) 0.0230(8)
C6 0.0373(9) 0.0337(9) 0.0356(9) 0.0054(7) -0.0005(7) 0.0123(7)
O2 0.0689(11) 0.0607(10) 0.0711(11) 0.0120(8) 0.0017(9) 0.0139(9)
C20 0.0529(11) 0.0542(12) 0.0309(9) 0.0016(8) 0.0044(8) 0.0273(10)
C5 0.0407(10) 0.0317(9) 0.0407(9) 0.0032(7) -0.0023(8) 0.0123(7)
C14 0.0315(9) 0.0574(12) 0.0512(11) -0.0014(9) 0.0057(8) 0.0148(9)
C3 0.0394(10) 0.0465(10) 0.0428(10) 0.0023(8) 0.0022(8) 0.0250(8)
C11 0.0512(12) 0.0658(13) 0.0389(10) -0.0029(9) 0.0021(9) 0.0280(10)
C15 0.0502(12) 0.0506(11) 0.0426(10) 0.0156(9) -0.0018(9) 0.0119(9)
C9 0.0367(10) 0.0536(12) 0.0512(11) 0.0069(9) 0.0012(8) 0.0100(9)
C18 0.0405(10) 0.0697(13) 0.0375(10) 0.0046(9) -0.0042(8) 0.0192(10)
C17 0.0558(13) 0.0549(12) 0.0410(11) 0.0030(9) -0.0060(9) 0.0175(10)
C12 0.0499(12) 0.0830(16) 0.0433(11) 0.0110(11) 0.0117(9) 0.0255(12)
O3 0.0706(13) 0.1192(19) 0.0909(15) 0.0014(13) -0.0277(11) 0.0300(13)
C16 0.0481(12) 0.0756(15) 0.0480(12) 0.0235(10) 0.0085(9) 0.0261(11)
C13 0.0394(11) 0.0658(14) 0.0587(13) 0.0110(10) 0.0108(9) 0.0158(10)
C21 0.0666(15) 0.0652(14) 0.0607(14) 0.0122(11) -0.0071(11) 0.0322(12)
C22 0.0642(16) 0.109(2) 0.0483(13) 0.0167(13) 0.0042(11) 0.0517(16)
C19 0.113(2) 0.0887(18) 0.0483(13) 0.0021(12) 0.0136(13) 0.0662(17)
O4 0.1118(17) 0.161(2) 0.0859(14) 0.0543(15) -0.0058(12) 0.0741(17)
C10 0.0361(12) 0.108(2) 0.0811(18) -0.0039(15) -0.0020(11) 0.0181(13)

loop_
_atom_type_symbol
_atom_type_description
_atom_type_scat_dispersion_real
_atom_type_scat_dispersion_imag
_atom_type_scat_source
C C 0.0033 0.0016 'International Tables Vol C Tables 4.2.6.8 and 6.1.1.4'
H H 0.0000 0.0000 'International Tables Vol C Tables 4.2.6.8 and 6.1.1.4'
N N 0.0061 0.0033 'International Tables Vol C Tables 4.2.6.8 and 6.1.1.4'
O O 0.0106 0.0060 'International Tables Vol C Tables 4.2.6.8 and 6.1.1.4'
S S 0.1246 0.1234 'International Tables Vol C Tables 4.2.6.8 and 6.1.1.4'

loop_
_geom_angle_atom_site_label_1
_geom_angle_atom_site_label_2
_geom_angle_atom_site_label_3
_geom_angle
C5 S1 C9 91.71(9)
C7 N2 C15 123.52(15)
C7 N2 C18 118.84(15)
C15 N2 C18 110.32(15)
C7 N1 C2 123.11(15)
N1 C7 N2 117.41(15)
N1 C7 C6 125.87(16)
N2 C7 C6 116.67(15)
C5 N4 C3 113.71(15)
C17 N3 C16 110.98(15)
C17 N3 C19 111.48(19)
C16 N3 C19 111.66(18)
C9 C8 C6 114.14(18)
C14 C2 C3 117.41(17)
C14 C2 N1 117.00(16)
C3 C2 N1 125.38(17)
C5 C6 C8 111.72(16)
C5 C6 C7 120.17(16)
C8 C6 C7 128.08(16)
O2 C20 O1 123.86(19)
O2 C20 C21 119.31(19)
O1 C20 C21 116.82(19)
C6 C5 N4 126.04(17)
C6 C5 S1 111.67(14)
N4 C5 S1 122.12(14)
C13 C14 C2 121.94(19)
C11 C3 C2 120.21(19)
C11 C3 N4 120.63(18)
C2 C3 N4 119.15(17)
C12 C11 C3 121.14(19)
N2 C15 C16 109.57(17)
C8 C9 C10 128.6(2)
C8 C9 S1 110.73(15)
C10 C9 S1 120.66(17)
N2 C18 C17 110.02(17)
N3 C17 C18 111.95(17)
C11 C12 C13 119.6(2)
N3 C16 C15 110.65(17)
C14 C13 C12 119.7(2)
C22 C21 C20 119.3(2)
O4 C22 O3 121.9(3)
O4 C22 C21 121.2(3)
O3 C22 C21 116.8(2)

loop_
_geom_bond_atom_site_label_1
_geom_bond_atom_site_label_2
_geom_bond_distance
S1 C5 1.7348(19)
S1 C9 1.737(2)
O1 C20 1.247(2)
N2 C7 1.386(2)
N2 C15 1.453(2)
N2 C18 1.455(2)
N1 C7 1.286(2)
N1 C2 1.406(2)
C7 C6 1.475(2)
N4 C5 1.397(3)
N4 C3 1.421(2)
N3 C17 1.485(3)
N3 C16 1.491(3)
N3 C19 1.491(3)
C8 C9 1.351(3)
C8 C6 1.433(3)
C2 C14 1.397(3)
C2 C3 1.401(3)
C6 C5 1.364(3)
O2 C20 1.238(3)
C20 C21 1.512(3)
C14 C13 1.378(3)
C3 C11 1.384(3)
C11 C12 1.375(3)
C15 C16 1.505(3)
C9 C10 1.506(3)
C18 C17 1.502(3)
C12 C13 1.379(3)
O3 C22 1.304(4)
C21 C22 1.499(3)
C22 O4 1.201(3)
